data_1504398
loop_
_publ_author_name
'Moro, F.'
'Corradini, V.'
'Evangelisti, M.'
'De Renzi, V.'
'Biagi, R.'
'del Pennino, U.'
'Milios, C. J.'
'Jones, L. F.'
'Brechin, E. K.'

_publ_section_title
;
 Grafting derivatives of Mn6 single-molecule magnets with high anisotropy
 energy barrier on Au111 surface.
;
_journal_issue 32
_journal_name_full 'The journal of physical chemistry. B'
_journal_page_first 9729
_journal_page_last 9735
_journal_paper_doi 10.1021/jp802195x
_journal_volume 112
_journal_year 2008
_chemical_formula_moiety 'C32 H27 Cl3 Mn3 N3 O12 S1'
_chemical_formula_sum 'C32 H27 Cl3 Mn3 N3 O12 S'
_chemical_formula_weight 948.79
_space_group_IT_number 2
_symmetry_cell_setting triclinic
_symmetry_space_group_name_Hall '-P 1'
_symmetry_space_group_name_H-M 'P -1'
_atom_sites_solution_hydrogens geom
_atom_sites_solution_primary direct
_audit_creation_date 06-02-25
_audit_creation_method CRYSTALS_ver_12.82
_cell_angle_alpha 117.336(3)
_cell_angle_beta 90.196(3)
_cell_angle_gamma 109.517(3)
_cell_formula_units_Z 2
_cell_length_a 11.5076(8)
_cell_length_b 13.8717(9)
_cell_length_c 14.1965(9)
_cell_measurement_reflns_used 0
_cell_measurement_temperature 293
_cell_measurement_theta_max 0
_cell_measurement_theta_min 0
_cell_volume 1863.9(2)
_computing_cell_refinement 'USER DEFINED CELL REFINEMENT'
_computing_data_collection 'USER DEFINED DATA COLLECTION'
_computing_data_reduction 'USER DEFINED DATA REDUCTION'
_computing_molecular_graphics 'CAMERON (Watkin et al., 1996)'
_computing_publication_material 'CRYSTALS (Betteridge et al., 2003)'
_computing_structure_refinement 'CRYSTALS (Betteridge et al., 2003)'
_computing_structure_solution 'SIR92 (Altomare et al., 1994)'
_diffrn_ambient_temperature 293
_diffrn_measured_fraction_theta_full 0.996
_diffrn_measured_fraction_theta_max 0.938
_diffrn_measurement_device_type Unknown
_diffrn_measurement_method \w/2\q
_diffrn_radiation_monochromator graphite
_diffrn_radiation_type 'Mo K\a'
_diffrn_radiation_wavelength 0.71073
_diffrn_reflns_av_R_equivalents 0.049
_diffrn_reflns_limit_h_max 15
_diffrn_reflns_limit_h_min -15
_diffrn_reflns_limit_k_max 19
_diffrn_reflns_limit_k_min -19
_diffrn_reflns_limit_l_max 19
_diffrn_reflns_limit_l_min -19
_diffrn_reflns_number 41028
_diffrn_reflns_theta_full 27.899
_diffrn_reflns_theta_max 29.999
_diffrn_reflns_theta_min 2.064
_diffrn_standards_number 0
_exptl_absorpt_coefficient_mu 1.337
_exptl_absorpt_correction_T_max 1.0000
_exptl_absorpt_correction_T_min 1.0000
_exptl_absorpt_correction_type none
_exptl_crystal_density_diffrn 1.690
_exptl_crystal_F_000 956
_refine_diff_density_max 15.97
_refine_diff_density_min -1.39
_refine_ls_extinction_coef 195(4)
_refine_ls_extinction_method 'Larson 1970 Crystallographic Computing eq 22'
_refine_ls_goodness_of_fit_ref 0.4354
_refine_ls_hydrogen_treatment noref
_refine_ls_matrix_type full
_refine_ls_number_parameters 507
_refine_ls_number_reflns 10170
_refine_ls_number_restraints 0
_refine_ls_R_factor_all 0.0491
_refine_ls_R_factor_gt 0.0421
_refine_ls_shift/su_max 2.757926
_refine_ls_structure_factor_coef Fsqd
_refine_ls_weighting_details
;
 Method= Quasi-Unit weights 
 W = 1.0 or 1./2F 
;
_refine_ls_weighting_scheme calc
_refine_ls_wR_factor_all 0.0922
_refine_ls_wR_factor_gt 0.0902
_refine_ls_wR_factor_ref 0.0922
_reflns_limit_h_max 15
_reflns_limit_h_min -15
_reflns_limit_k_max 17
_reflns_limit_k_min -19
_reflns_limit_l_max 19
_reflns_limit_l_min 0
_reflns_number_gt 8589
_reflns_number_total 10196
_reflns_threshold_expression I>2.00u(I)
_oxford_diffrn_Wilson_B_factor 0.00
_oxford_diffrn_Wilson_scale 0.00
_oxford_refine_ls_scale 0.3463(2)
_oxford_structure_analysis_title 'eb6033 in P-1'
_cod_data_source_file jp802195x-file003.cif
_cod_data_source_block CRYSTALS_cif
_cod_depositor_comments
;
The following automatic conversions were performed:

'_symmetry_cell_setting' value 'Triclinic' changed to 'triclinic'
according to /home/saulius/struct/CIF-dictionaries/cif_core.dic
dictionary named 'cif_core.dic' version 2.4.1 from 2010-06-29.

Automatic conversion script
Id: cif_fix_values 1715 2011-07-08 13:25:40Z adriana 
;
_cod_original_sg_symbol_H-M 'P -1 '
_cod_original_formula_sum 'C32 H27 Cl3 Mn3 N3 O12 S1'
_cod_database_code 1504398

loop_
_symmetry_equiv_pos_as_xyz
x,y,z
-x,-y,-z

loop_
_atom_site_label
_atom_site_type_symbol
_atom_site_fract_x
_atom_site_fract_y
_atom_site_fract_z
_atom_site_U_iso_or_equiv
_atom_site_occupancy
_atom_site_adp_type
_atom_site_refinement_flags_occupancy
_atom_site_disorder_group
Mn1 Mn 0.58114(3) 0.40671(3) 0.95612(3) 0.0193 1.0000 Uani . .
Mn2 Mn 0.85078(3) 0.58188(3) 0.95485(3) 0.0197 1.0000 Uani . .
Mn3 Mn 0.60824(3) 0.46031(3) 0.76221(3) 0.0188 1.0000 Uani . .
Cl1 Cl 0.80921(10) 0.27485(8) 0.42336(7) 0.0518 1.0000 Uani . .
Cl2 Cl 0.99001(15) 0.44647(17) 0.61938(11) 0.1221 1.0000 Uani . .
Cl3 Cl 0.06341(17) 0.03770(15) 0.10875(12) 0.0906 1.0000 Uani . .
C1 C 1.0436(3) -0.1620(3) 0.2744(3) 0.0412 1.0000 Uani . .
C2 C 1.0010(3) -0.0615(3) 0.3236(3) 0.0447 1.0000 Uani . .
C3 C 0.8397(3) 0.0001(3) 0.2990(2) 0.0357 1.0000 Uani . .
C4 C 0.7107(3) -0.0443(3) 0.2368(3) 0.0437 1.0000 Uani . .
C5 C 0.0543(8) 0.0376(7) -0.0146(9) 0.1452 1.0000 Uani . .
C11 C 0.5054(2) 0.3046(2) 1.09627(19) 0.0227 1.0000 Uani . .
C12 C 0.4082(3) 0.2295(2) 1.1184(2) 0.0286 1.0000 Uani . .
C13 C 0.4302(3) 0.2070(3) 1.2008(2) 0.0342 1.0000 Uani . .
C14 C 0.5485(3) 0.2602(3) 1.2643(2) 0.0359 1.0000 Uani . .
C15 C 0.6458(3) 0.3353(3) 1.2442(2) 0.0313 1.0000 Uani . .
C16 C 0.6266(2) 0.3576(2) 1.15930(19) 0.0237 1.0000 Uani . .
C17 C 0.7330(2) 0.4349(2) 1.14199(19) 0.0223 1.0000 Uani . .
C21 C 1.1074(2) 0.7399(2) 0.9815(2) 0.0231 1.0000 Uani . .
C22 C 1.2279(2) 0.8061(2) 1.0455(2) 0.0275 1.0000 Uani . .
C23 C 1.3178(3) 0.8829(3) 1.0224(2) 0.0320 1.0000 Uani . .
C24 C 1.2914(3) 0.8971(3) 0.9349(2) 0.0337 1.0000 Uani . .
C25 C 1.1744(3) 0.8315(2) 0.8700(2) 0.0296 1.0000 Uani . .
C26 C 1.0804(2) 0.7522(2) 0.8913(2) 0.0235 1.0000 Uani . .
C27 C 0.9607(2) 0.6863(2) 0.81881(19) 0.0230 1.0000 Uani . .
C31 C 0.4171(2) 0.3847(2) 0.58201(19) 0.0227 1.0000 Uani . .
C32 C 0.3923(3) 0.3721(2) 0.4784(2) 0.0270 1.0000 Uani . .
C33 C 0.2712(3) 0.3198(2) 0.4217(2) 0.0321 1.0000 Uani . .
C34 C 0.1701(3) 0.2747(3) 0.4627(2) 0.0361 1.0000 Uani . .
C35 C 0.1927(3) 0.2824(3) 0.5622(2) 0.0317 1.0000 Uani . .
C36 C 0.3151(2) 0.3372(2) 0.62305(19) 0.0232 1.0000 Uani . .
C37 C 0.3301(2) 0.3465(2) 0.72822(19) 0.0225 1.0000 Uani . .
C102 C 0.8351(4) 0.3913(3) 0.5551(3) 0.0538 1.0000 Uani . .
C103 C 0.6115(2) 0.2307(2) 0.72733(19) 0.0223 1.0000 Uani . .
C104 C 0.6226(2) 0.1157(2) 0.6574(2) 0.0241 1.0000 Uani . .
C105 C 0.5985(3) 0.0258(2) 0.6852(2) 0.0295 1.0000 Uani . .
S106 S 0.6158(14) -0.0834(10) 0.6026(11) 0.0610 0.257(5) Uani P 1
C106 C 0.6150(11) -0.0831(7) 0.5953(9) 0.0242 0.743(5) Uani P 2
C108 C 0.6578(3) 0.0850(2) 0.5573(2) 0.0291 1.0000 Uani . .
N18 N 0.73185(19) 0.46052(17) 1.06544(16) 0.0204 1.0000 Uani . .
N28 N 0.86407(19) 0.61590(17) 0.83117(15) 0.0204 1.0000 Uani . .
N38 N 0.43722(19) 0.39702(17) 0.79249(15) 0.0202 1.0000 Uani . .
O1 O 0.58648(18) 0.25166(15) 0.81959(14) 0.0260 1.0000 Uani . .
O2 O 0.8824(2) -0.09445(18) 0.26320(16) 0.0342 1.0000 Uani . .
O3 O 0.62712(18) 0.29824(15) 0.68746(14) 0.0254 1.0000 Uani . .
O10 O 0.47811(17) 0.32385(16) 1.01667(14) 0.0253 1.0000 Uani . .
O12 O 0.84233(16) 0.54231(16) 1.06886(14) 0.0241 1.0000 Uani . .
O13 O 0.42997(16) 0.40311(15) 0.89248(13) 0.0218 1.0000 Uani . .
O20 O 1.02365(17) 0.66666(16) 1.00739(14) 0.0254 1.0000 Uani . .
O21 O 0.79890(17) 0.73922(15) 1.04634(14) 0.0251 1.0000 Uani . .
O22 O 0.8945(2) 0.41568(18) 0.85548(16) 0.0370 1.0000 Uani . .
O23 O 0.76051(17) 0.56071(16) 0.75055(13) 0.0244 1.0000 Uani . .
O30 O 0.53428(17) 0.44219(16) 0.63567(14) 0.0257 1.0000 Uani . .
O123 O 0.67801(15) 0.50036(14) 0.90100(13) 0.0192 1.0000 Uani . .
S107 S 0.6653(3) -0.0475(3) 0.5004(3) 0.0382 0.743(5) Uani P 2
C107 C 0.6664(16) -0.0538(18) 0.496(2) -0.0007 0.257(5) Uani P 1
H11 H 1.1273 -0.1409 0.3152 0.0465 1.0000 Uiso . .
H12 H 0.9809 -0.2317 0.2757 0.0465 1.0000 Uiso . .
H13 H 1.0507 -0.1834 0.1972 0.0465 1.0000 Uiso . .
H21 H 0.9945 -0.0397 0.4006 0.0483 1.0000 Uiso . .
H22 H 1.0643 0.0087 0.3222 0.0483 1.0000 Uiso . .
H31 H 0.8380 0.0336 0.3781 0.0394 1.0000 Uiso . .
H32 H 0.8983 0.0639 0.2864 0.0394 1.0000 Uiso . .
H41 H 0.6790 0.0209 0.2607 0.0477 1.0000 Uiso . .
H42 H 0.6520 -0.1076 0.2494 0.0477 1.0000 Uiso . .
H43 H 0.7123 -0.0773 0.1577 0.0477 1.0000 Uiso . .
H121 H 0.3213 0.1915 1.0740 0.0355 1.0000 Uiso . .
H131 H 0.3599 0.1514 1.2146 0.0438 1.0000 Uiso . .
H141 H 0.5632 0.2442 1.3246 0.0477 1.0000 Uiso . .
H151 H 0.7315 0.3750 1.2911 0.0415 1.0000 Uiso . .
H171 H 0.8149 0.4719 1.1936 0.0270 1.0000 Uiso . .
H221 H 1.2489 0.7969 1.1093 0.0307 1.0000 Uiso . .
H231 H 1.4039 0.9295 1.0697 0.0351 1.0000 Uiso . .
H241 H 1.3570 0.9553 0.9200 0.0385 1.0000 Uiso . .
H251 H 1.1554 0.8406 0.8059 0.0344 1.0000 Uiso . .
H271 H 0.9519 0.6959 0.7534 0.0266 1.0000 Uiso . .
H321 H 0.4642 0.4014 0.4457 0.0312 1.0000 Uiso . .
H331 H 0.2555 0.3140 0.3493 0.0358 1.0000 Uiso . .
H341 H 0.0823 0.2371 0.4205 0.0390 1.0000 Uiso . .
H351 H 0.1198 0.2482 0.5918 0.0351 1.0000 Uiso . .
H371 H 0.2528 0.3119 0.7529 0.0262 1.0000 Uiso . .
H1021 H 0.7764 0.3637 0.5979 0.0564 1.0000 Uiso . .
H1022 H 0.8157 0.4561 0.5516 0.0564 1.0000 Uiso . .

loop_
_atom_site_aniso_label
_atom_site_aniso_U_11
_atom_site_aniso_U_22
_atom_site_aniso_U_33
_atom_site_aniso_U_23
_atom_site_aniso_U_13
_atom_site_aniso_U_12
Mn1 0.02234(18) 0.01982(17) 0.01543(16) 0.00958(13) 0.00038(13) 0.00618(13)
Mn2 0.02214(18) 0.01949(17) 0.01545(16) 0.00836(13) -0.00056(13) 0.00604(13)
Mn3 0.02245(18) 0.01803(17) 0.01429(15) 0.00792(13) -0.00046(12) 0.00584(13)
Cl1 0.0632(6) 0.0482(5) 0.0337(4) 0.0099(4) 0.0029(4) 0.0241(4)
Cl2 0.0908(10) 0.1447(14) 0.0558(7) -0.0288(8) -0.0213(7) 0.0729(10)
Cl3 0.1180(12) 0.1131(12) 0.0790(9) 0.0500(9) 0.0332(8) 0.0825(11)
C1 0.0363(16) 0.0449(18) 0.0343(15) 0.0135(14) 0.0023(12) 0.0147(14)
C2 0.0476(19) 0.0378(17) 0.0314(15) 0.0055(13) -0.0100(13) 0.0132(14)
C3 0.0399(16) 0.0294(14) 0.0291(13) 0.0089(11) 0.0061(12) 0.0110(12)
C4 0.0385(17) 0.0362(16) 0.0455(18) 0.0115(14) 0.0031(14) 0.0143(14)
C5 0.125(7) 0.107(6) 0.230(10) 0.099(7) 0.078(7) 0.049(5)
C11 0.0318(13) 0.0208(11) 0.0173(10) 0.0094(9) 0.0050(9) 0.0120(10)
C12 0.0329(14) 0.0295(13) 0.0253(12) 0.0164(11) 0.0043(10) 0.0094(11)
C13 0.0384(15) 0.0393(16) 0.0330(14) 0.0261(13) 0.0093(12) 0.0116(12)
C14 0.0417(16) 0.0465(17) 0.0321(14) 0.0295(14) 0.0077(12) 0.0160(14)
C15 0.0354(15) 0.0394(15) 0.0272(13) 0.0222(12) 0.0038(11) 0.0148(12)
C16 0.0319(13) 0.0240(12) 0.0189(10) 0.0122(9) 0.0045(9) 0.0122(10)
C17 0.0258(12) 0.0226(11) 0.0180(10) 0.0097(9) 0.0005(9) 0.0090(9)
C21 0.0239(12) 0.0207(11) 0.0213(11) 0.0076(9) 0.0025(9) 0.0083(9)
C22 0.0250(12) 0.0287(13) 0.0241(12) 0.0103(10) 0.0001(10) 0.0087(10)
C23 0.0247(13) 0.0333(14) 0.0291(13) 0.0116(11) 0.0006(10) 0.0063(11)
C24 0.0283(13) 0.0335(14) 0.0332(14) 0.0172(12) 0.0050(11) 0.0037(11)
C25 0.0299(13) 0.0305(13) 0.0265(12) 0.0155(11) 0.0046(10) 0.0072(11)
C26 0.0232(11) 0.0228(11) 0.0207(11) 0.0089(9) 0.0027(9) 0.0068(9)
C27 0.0268(12) 0.0235(11) 0.0183(10) 0.0102(9) 0.0022(9) 0.0090(9)
C31 0.0313(13) 0.0169(10) 0.0168(10) 0.0063(8) -0.0027(9) 0.0085(9)
C32 0.0383(14) 0.0219(12) 0.0180(11) 0.0095(9) -0.0020(10) 0.0085(10)
C33 0.0433(16) 0.0284(13) 0.0206(11) 0.0108(10) -0.0065(11) 0.0107(12)
C34 0.0346(15) 0.0373(15) 0.0265(13) 0.0124(12) -0.0106(11) 0.0069(12)
C35 0.0300(14) 0.0332(14) 0.0251(12) 0.0126(11) -0.0043(10) 0.0068(11)
C36 0.0274(12) 0.0202(11) 0.0176(10) 0.0070(9) -0.0028(9) 0.0073(9)
C37 0.0259(12) 0.0209(11) 0.0187(10) 0.0088(9) 0.0005(9) 0.0081(9)
C102 0.060(2) 0.045(2) 0.0396(18) 0.0063(16) 0.0178(17) 0.0216(18)
C103 0.0228(11) 0.0195(11) 0.0200(10) 0.0072(9) -0.0011(9) 0.0063(9)
C104 0.0281(12) 0.0199(11) 0.0208(11) 0.0076(9) 0.0000(9) 0.0087(9)
C105 0.0381(15) 0.0222(12) 0.0253(12) 0.0107(10) 0.0005(11) 0.0096(11)
S106 0.067(7) 0.078(6) 0.040(4) 0.031(4) 0.012(4) 0.026(5)
C106 0.043(5) 0.017(3) 0.026(4) 0.014(3) 0.007(3) 0.020(3)
C108 0.0368(15) 0.0254(13) 0.0233(12) 0.0097(10) 0.0044(10) 0.0129(11)
N18 0.0236(10) 0.0188(9) 0.0181(9) 0.0087(8) 0.0016(7) 0.0078(8)
N28 0.0232(10) 0.0203(9) 0.0158(8) 0.0077(7) 0.0000(7) 0.0077(8)
N38 0.0261(10) 0.0187(9) 0.0148(8) 0.0079(7) 0.0005(7) 0.0078(8)
O1 0.0362(10) 0.0207(8) 0.0198(8) 0.0088(7) 0.0044(7) 0.0110(7)
O2 0.0360(11) 0.0297(10) 0.0256(9) 0.0059(8) -0.0003(8) 0.0105(8)
O3 0.0362(10) 0.0201(8) 0.0197(8) 0.0088(7) 0.0032(7) 0.0115(7)
O10 0.0270(9) 0.0277(9) 0.0217(8) 0.0159(7) 0.0003(7) 0.0053(7)
O12 0.0243(9) 0.0260(9) 0.0207(8) 0.0141(7) -0.0014(7) 0.0039(7)
O13 0.0249(8) 0.0261(9) 0.0155(7) 0.0114(7) 0.0017(6) 0.0088(7)
O20 0.0238(9) 0.0267(9) 0.0231(8) 0.0132(7) -0.0020(7) 0.0051(7)
O21 0.0287(9) 0.0208(8) 0.0218(8) 0.0075(7) 0.0028(7) 0.0089(7)
O22 0.0470(12) 0.0323(11) 0.0288(10) 0.0070(8) -0.0042(9) 0.0232(10)
O23 0.0250(9) 0.0267(9) 0.0177(8) 0.0117(7) -0.0028(7) 0.0042(7)
O30 0.0267(9) 0.0292(9) 0.0198(8) 0.0147(7) -0.0020(7) 0.0053(7)
O123 0.0219(8) 0.0186(8) 0.0145(7) 0.0077(6) -0.0005(6) 0.0052(6)
S107 0.0534(17) 0.0331(17) 0.0267(17) 0.0125(13) 0.0083(12) 0.0176(12)
C107 0.007(7) -0.024(9) 0.005(13) -0.015(8) -0.010(6) 0.001(6)

loop_
_atom_type_symbol
_atom_type_scat_dispersion_real
_atom_type_scat_dispersion_imag
_atom_type_scat_Cromer_Mann_a1
_atom_type_scat_Cromer_Mann_b1
_atom_type_scat_Cromer_Mann_a2
_atom_type_scat_Cromer_Mann_b2
_atom_type_scat_Cromer_Mann_a3
_atom_type_scat_Cromer_Mann_b3
_atom_type_scat_Cromer_Mann_a4
_atom_type_scat_Cromer_Mann_b4
_atom_type_scat_Cromer_Mann_c
_atom_type_scat_source
C 0.0033 0.0016 2.3100 20.8439 1.0200 10.2075 1.5886 0.5687 0.8650 51.6512 0.2156 'International Tables Vol C 4.2.6.8 and 6.1.1.4'
H 0.0000 0.0000 0.4930 10.5109 0.3229 26.1257 0.1402 3.1424 0.0408 57.7998 0.0030 'International Tables Vol C 4.2.6.8 and 6.1.1.4'
N 0.0061 0.0033 12.2126 0.0057 3.1322 9.8933 2.0125 28.9975 1.1663 0.5826 -11.5290 'International Tables Vol C 4.2.6.8 and 6.1.1.4'
O 0.0106 0.0060 3.0485 13.2771 2.2868 5.7011 1.5463 0.3239 0.8670 32.9089 0.2508 'International Tables Vol C 4.2.6.8 and 6.1.1.4'
Cl 0.1484 0.1585 11.4604 0.0104 7.1964 1.1662 6.2556 18.5194 1.6455 47.7784 -9.5574 'International Tables Vol C 4.2.6.8 and 6.1.1.4'
Mn 0.3368 0.7283 11.2819 5.3409 7.3573 0.3432 3.0193 17.8674 2.2441 83.7543 1.0896 'International Tables Vol C 4.2.6.8 and 6.1.1.4'
S 0.1246 0.1234 6.9053 1.4679 5.2034 22.2151 1.4379 0.2536 1.5863 56.1720 0.8669 'International Tables Vol C 4.2.6.8 and 6.1.1.4'

loop_
_geom_angle_atom_site_label_1
_geom_angle_site_symmetry_1
_geom_angle_atom_site_label_2
_geom_angle_atom_site_label_3
_geom_angle_site_symmetry_3
_geom_angle
_geom_angle_publ_flag
O13 2_667 Mn1 Mn1 2_667 33.33(4) yes
O13 2_667 Mn1 Mn2 . 83.50(4) yes
Mn1 2_667 Mn1 Mn2 . 100.636(17) yes
O13 2_667 Mn1 Mn3 . 101.66(4) yes
Mn1 2_667 Mn1 Mn3 . 85.102(15) yes
Mn2 . Mn1 Mn3 . 61.375(12) yes
O13 2_667 Mn1 N18 . 79.31(7) yes
Mn1 2_667 Mn1 N18 . 112.63(6) yes
Mn2 . Mn1 N18 . 60.13(6) yes
Mn3 . Mn1 N18 . 120.95(6) yes
O13 2_667 Mn1 O1 . 175.11(6) yes
Mn1 2_667 Mn1 O1 . 143.01(5) yes
Mn2 . Mn1 O1 . 95.37(5) yes
Mn3 . Mn1 O1 . 73.70(5) yes
N18 . Mn1 O1 . 104.29(8) yes
O13 2_667 Mn1 O10 . 89.23(7) yes
Mn1 2_667 Mn1 O10 . 87.65(6) yes
Mn2 . Mn1 O10 . 151.46(6) yes
Mn3 . Mn1 O10 . 147.09(6) yes
N18 . Mn1 O10 . 91.43(8) yes
O13 2_667 Mn1 O13 . 80.32(7) yes
Mn1 2_667 Mn1 O13 . 46.99(5) yes
Mn2 . Mn1 O13 . 118.80(5) yes
Mn3 . Mn1 O13 . 65.03(5) yes
N18 . Mn1 O13 . 159.57(8) yes
O13 2_667 Mn1 O123 . 86.04(6) yes
Mn1 2_667 Mn1 O123 . 87.10(5) yes
Mn2 . Mn1 O123 . 29.99(5) yes
Mn3 . Mn1 O123 . 32.74(5) yes
N18 . Mn1 O123 . 90.01(8) yes
O1 . Mn1 O10 . 93.96(8) yes
O1 . Mn1 O13 . 96.14(7) yes
O10 . Mn1 O13 . 86.82(8) yes
O1 . Mn1 O123 . 90.62(7) yes
O10 . Mn1 O123 . 174.71(8) yes
O13 . Mn1 O123 . 90.06(7) yes
Mn1 . Mn2 Mn3 . 57.956(12) yes
Mn1 . Mn2 N28 . 117.58(6) yes
Mn3 . Mn2 N28 . 59.62(6) yes
Mn1 . Mn2 O12 . 62.94(5) yes
Mn3 . Mn2 O12 . 120.73(5) yes
N28 . Mn2 O12 . 176.56(8) yes
Mn1 . Mn2 O20 . 151.55(6) yes
Mn3 . Mn2 O20 . 149.43(6) yes
N28 . Mn2 O20 . 90.39(8) yes
O12 . Mn2 O20 . 88.82(8) yes
Mn1 . Mn2 O21 . 91.60(5) yes
Mn3 . Mn2 O21 . 90.89(5) yes
N28 . Mn2 O21 . 88.55(8) yes
O12 . Mn2 O21 . 94.85(7) yes
O20 . Mn2 O21 . 94.40(8) yes
Mn1 . Mn2 O22 . 86.45(6) yes
Mn3 . Mn2 O22 . 86.36(5) yes
N28 . Mn2 O22 . 90.56(8) yes
O12 . Mn2 O22 . 86.07(8) yes
O20 . Mn2 O22 . 88.27(8) yes
Mn1 . Mn2 O123 . 30.02(5) yes
Mn3 . Mn2 O123 . 29.39(5) yes
N28 . Mn2 O123 . 88.20(8) yes
O12 . Mn2 O123 . 92.64(7) yes
O20 . Mn2 O123 . 178.29(8) yes
O21 . Mn2 O22 . 177.19(7) yes
O21 . Mn2 O123 . 84.59(7) yes
O22 . Mn2 O123 . 92.72(8) yes
Mn1 . Mn3 Mn2 . 60.669(12) yes
Mn1 . Mn3 N38 . 60.22(6) yes
Mn2 . Mn3 N38 . 118.08(6) yes
Mn1 . Mn3 O3 . 81.46(5) yes
Mn2 . Mn3 O3 . 93.86(5) yes
N38 . Mn3 O3 . 94.32(8) yes
Mn1 . Mn3 O23 . 123.23(5) yes
Mn2 . Mn3 O23 . 62.56(5) yes
N38 . Mn3 O23 . 163.35(8) yes
O3 . Mn3 O23 . 102.28(8) yes
Mn1 . Mn3 O30 . 148.97(6) yes
Mn2 . Mn3 O30 . 150.23(6) yes
N38 . Mn3 O30 . 89.65(8) yes
O3 . Mn3 O30 . 94.63(8) yes
O23 . Mn3 O30 . 87.74(8) yes
Mn1 . Mn3 O123 . 32.71(5) yes
Mn2 . Mn3 O123 . 29.33(5) yes
N38 . Mn3 O123 . 88.84(8) yes
O3 . Mn3 O123 . 94.34(7) yes
O23 . Mn3 O123 . 91.18(7) yes
O30 . Mn3 O123 . 170.99(8) yes
C5 2_555 Cl3 C5 . 54.6(4) yes
C2 . C1 H11 . 110.5 no
C2 . C1 H12 . 109.6 no
H11 . C1 H12 . 109.2 no
C2 . C1 H13 . 109.8 no
H11 . C1 H13 . 108.9 no
H12 . C1 H13 . 108.8 no
C1 . C2 O2 . 108.9(2) yes
C1 . C2 H21 . 110.0 no
O2 . C2 H21 . 110.3 no
C1 . C2 H22 . 109.5 no
O2 . C2 H22 . 109.7 no
H21 . C2 H22 . 108.4 no
C4 . C3 O2 . 109.1(2) yes
C4 . C3 H31 . 109.8 no
O2 . C3 H31 . 110.1 no
C4 . C3 H32 . 109.4 no
O2 . C3 H32 . 109.8 no
H31 . C3 H32 . 108.6 no
C3 . C4 H41 . 110.3 no
C3 . C4 H42 . 109.6 no
H41 . C4 H42 . 108.9 no
C3 . C4 H43 . 110.0 no
H41 . C4 H43 . 109.1 no
H42 . C4 H43 . 109.0 no
C5 2_555 C5 Cl3 . 56.7(7) yes
C5 2_555 C5 Cl3 2_555 68.7(7) yes
Cl3 . C5 Cl3 2_555 125.4(4) yes
C12 . C11 C16 . 119.1(2) yes
C12 . C11 O10 . 118.0(2) yes
C16 . C11 O10 . 123.0(2) yes
C11 . C12 C13 . 120.7(3) yes
C11 . C12 H121 . 119.6 no
C13 . C12 H121 . 119.7 no
C12 . C13 C14 . 120.6(3) yes
C12 . C13 H131 . 119.8 no
C14 . C13 H131 . 119.6 no
C13 . C14 C15 . 119.7(2) yes
C13 . C14 H141 . 120.0 no
C15 . C14 H141 . 120.4 no
C14 . C15 C16 . 120.9(3) yes
C14 . C15 H151 . 119.7 no
C16 . C15 H151 . 119.4 no
C11 . C16 C15 . 119.0(2) yes
C11 . C16 C17 . 123.3(2) yes
C15 . C16 C17 . 117.7(2) yes
C16 . C17 N18 . 125.2(2) yes
C16 . C17 H171 . 117.5 no
N18 . C17 H171 . 117.3 no
C22 . C21 C26 . 118.5(2) yes
C22 . C21 O20 . 118.7(2) yes
C26 . C21 O20 . 122.8(2) yes
C21 . C22 C23 . 121.0(2) yes
C21 . C22 H221 . 119.3 no
C23 . C22 H221 . 119.7 no
C22 . C23 C24 . 120.9(3) yes
C22 . C23 H231 . 119.5 no
C24 . C23 H231 . 119.7 no
C23 . C24 C25 . 119.0(3) yes
C23 . C24 H241 . 120.3 no
C25 . C24 H241 . 120.7 no
C24 . C25 C26 . 121.6(3) yes
C24 . C25 H251 . 119.2 no
C26 . C25 H251 . 119.2 no
C21 . C26 C25 . 119.0(2) yes
C21 . C26 C27 . 123.0(2) yes
C25 . C26 C27 . 118.0(2) yes
C26 . C27 N28 . 125.0(2) yes
C26 . C27 H271 . 117.6 no
N28 . C27 H271 . 117.3 no
C32 . C31 C36 . 118.1(2) yes
C32 . C31 O30 . 118.1(2) yes
C36 . C31 O30 . 123.7(2) yes
C31 . C32 C33 . 120.8(3) yes
C31 . C32 H321 . 119.5 no
C33 . C32 H321 . 119.7 no
C32 . C33 C34 . 121.3(2) yes
C32 . C33 H331 . 119.4 no
C34 . C33 H331 . 119.4 no
C33 . C34 C35 . 118.9(3) yes
C33 . C34 H341 . 120.3 no
C35 . C34 H341 . 120.8 no
C34 . C35 C36 . 121.2(3) yes
C34 . C35 H351 . 119.3 no
C36 . C35 H351 . 119.4 no
C31 . C36 C35 . 119.7(2) yes
C31 . C36 C37 . 122.5(2) yes
C35 . C36 C37 . 117.7(2) yes
C36 . C37 N38 . 123.5(2) yes
C36 . C37 H371 . 118.2 no
N38 . C37 H371 . 118.3 no
Cl1 . C102 Cl2 . 110.9(2) yes
Cl1 . C102 H1021 . 109.8 no
Cl2 . C102 H1021 . 109.9 no
Cl1 . C102 H1022 . 109.3 no
Cl2 . C102 H1022 . 109.5 no
H1021 . C102 H1022 . 107.5 no
C104 . C103 O1 . 117.7(2) yes
C104 . C103 O3 . 116.4(2) yes
O1 . C103 O3 . 125.9(2) yes
C103 . C104 C105 . 124.1(2) yes
C103 . C104 C108 . 123.4(2) yes
C105 . C104 C108 . 112.5(2) yes
C104 . C105 S106 . 115.3(5) yes
C105 . S106 C107 . 105.2(9) yes
C105 . C106 S107 . 105.8(4) yes
C104 . C108 C107 . 112.8(9) yes
Mn1 . N18 C17 . 125.98(17) yes
Mn1 . N18 O12 . 118.59(14) yes
C17 . N18 O12 . 115.02(19) yes
Mn2 . N28 C27 . 126.70(16) yes
Mn2 . N28 O23 . 118.43(14) yes
C27 . N28 O23 . 114.86(19) yes
Mn3 . N38 C37 . 127.89(17) yes
Mn3 . N38 O13 . 117.76(14) yes
C37 . N38 O13 . 114.3(2) yes
Mn1 . O1 C103 . 132.71(16) yes
C3 . O2 C2 . 112.6(2) yes
Mn3 . O3 C103 . 125.21(16) yes
C11 . O10 Mn1 . 130.91(17) yes
N18 . O12 Mn2 . 117.80(13) yes
N38 . O13 Mn1 . 112.32(13) yes
N38 . O13 Mn1 2_667 115.92(12) yes
Mn1 . O13 Mn1 2_667 99.68(7) yes
C21 . O20 Mn2 . 130.71(16) yes
N28 . O23 Mn3 . 119.34(13) yes
C31 . O30 Mn3 . 131.27(16) yes
Mn3 . O123 Mn1 . 114.55(8) yes
Mn3 . O123 Mn2 . 121.28(9) yes
Mn1 . O123 Mn2 . 119.99(8) yes
C106 . S107 C108 . 97.8(3) yes
S106 . C107 C108 . 94.3(12) yes

loop_
_geom_bond_atom_site_label_1
_geom_bond_atom_site_label_2
_geom_bond_site_symmetry_2
_geom_bond_distance
_geom_bond_publ_flag
Mn1 O13 2_667 2.5720(18) yes
Mn1 Mn1 2_667 3.4672(8) yes
Mn1 Mn2 . 3.2458(6) yes
Mn1 Mn3 . 3.1559(5) yes
Mn1 N18 . 2.007(2) yes
Mn1 O1 . 2.1558(18) yes
Mn1 O10 . 1.8627(18) yes
Mn1 O13 . 1.9325(17) yes
Mn1 O123 . 1.8748(16) yes
Mn2 Mn3 . 3.2681(5) yes
Mn2 N28 . 2.011(2) yes
Mn2 O12 . 1.9266(17) yes
Mn2 O20 . 1.8757(18) yes
Mn2 O21 . 2.2537(18) yes
Mn2 O22 . 2.313(2) yes
Mn2 O123 . 1.8733(17) yes
Mn3 N38 . 2.007(2) yes
Mn3 O3 . 2.0891(18) yes
Mn3 O23 . 1.9027(18) yes
Mn3 O30 . 1.8565(17) yes
Mn3 O123 . 1.8765(16) yes
Cl1 C102 . 1.759(4) yes
Cl2 C102 . 1.741(4) yes
Cl3 C5 2_555 1.573(11) yes
Cl3 C5 . 1.752(11) yes
C1 C2 . 1.496(5) yes
C1 H11 . 1.001 no
C1 H12 . 1.003 no
C1 H13 . 1.006 no
C2 O2 . 1.422(4) yes
C2 H21 . 1.001 no
C2 H22 . 1.012 no
C3 C4 . 1.498(5) yes
C3 O2 . 1.428(4) yes
C3 H31 . 1.002 no
C3 H32 . 1.008 no
C4 H41 . 1.003 no
C4 H42 . 1.004 no
C4 H43 . 1.002 no
C5 C5 2_555 1.532(14) yes
C11 C12 . 1.400(4) yes
C11 C16 . 1.410(4) yes
C11 O10 . 1.333(3) yes
C12 C13 . 1.383(4) yes
C12 H121 . 1.007 no
C13 C14 . 1.385(4) yes
C13 H131 . 1.007 no
C14 C15 . 1.384(4) yes
C14 H141 . 1.006 no
C15 C16 . 1.408(3) yes
C15 H151 . 1.008 no
C16 C17 . 1.442(3) yes
C17 N18 . 1.290(3) yes
C17 H171 . 1.007 no
C21 C22 . 1.401(3) yes
C21 C26 . 1.414(3) yes
C21 O20 . 1.337(3) yes
C22 C23 . 1.379(4) yes
C22 H221 . 1.010 no
C23 C24 . 1.392(4) yes
C23 H231 . 1.009 no
C24 C25 . 1.376(4) yes
C24 H241 . 1.008 no
C25 C26 . 1.409(4) yes
C25 H251 . 1.007 no
C26 C27 . 1.441(3) yes
C27 N28 . 1.286(3) yes
C27 H271 . 1.007 no
C31 C32 . 1.415(3) yes
C31 C36 . 1.411(4) yes
C31 O30 . 1.323(3) yes
C32 C33 . 1.377(4) yes
C32 H321 . 1.008 no
C33 C34 . 1.392(4) yes
C33 H331 . 1.005 no
C34 C35 . 1.383(4) yes
C34 H341 . 1.004 no
C35 C36 . 1.408(4) yes
C35 H351 . 1.012 no
C36 C37 . 1.443(3) yes
C37 N38 . 1.293(3) yes
C37 H371 . 1.007 no
C102 H1021 . 1.008 no
C102 H1022 . 1.017 no
C103 C104 . 1.493(3) yes
C103 O1 . 1.261(3) yes
C103 O3 . 1.268(3) yes
C104 C105 . 1.417(4) yes
C104 C108 . 1.389(4) yes
C105 S106 . 1.510(12) yes
S106 C107 . 1.79(3) yes
C106 S107 . 1.679(12) yes
C108 C107 . 1.75(2) yes
N18 O12 . 1.375(3) yes
N28 O23 . 1.376(2) yes
N38 O13 . 1.387(2) yes
